data_7021575
loop_
_publ_author_name
'Chen, Yanmei'
'Chen, Wenqian'
'Ju, Zhenghua'
'Gao, Qian'
'Lei, Tao'
'Liu, Wei'
'Li, Yahong'
'Gao, Dandan'
'Li, Wu'

_publ_section_title
;
 Synthesis, structures and luminescent properties of a series of novel
 Sr(II)-Ln(III) (Ln = Eu, Gd, Tb) coordination polymers.
;
_journal_issue 29
_journal_name_full 'Dalton transactions (Cambridge, England : 2003)'
_journal_page_first 10495
_journal_page_last 10502
_journal_paper_doi 10.1039/c3dt51184g
_journal_volume 42
_journal_year 2013
_chemical_formula_moiety 'C42 H28 Gd2 N6 O29 Sr, 4(C3 H5 N2), C2 H6 O, 4(H2 O)'
_chemical_formula_sum 'C56 H62 Gd2 N14 O34 Sr'
_chemical_formula_weight 1877.32
_chemical_name_systematic
;
?
;
_space_group_IT_number 2
_symmetry_cell_setting triclinic
_symmetry_space_group_name_Hall '-P 1'
_symmetry_space_group_name_H-M 'P -1'
_atom_sites_solution_hydrogens geom
_atom_sites_solution_primary direct
_atom_sites_solution_secondary difmap
_audit_creation_method SHELXL-97
_cell_angle_alpha 88.423(3)
_cell_angle_beta 87.529(3)
_cell_angle_gamma 79.069(2)
_cell_formula_units_Z 2
_cell_length_a 10.3910(13)
_cell_length_b 11.0500(14)
_cell_length_c 30.378(4)
_cell_measurement_reflns_used 5634
_cell_measurement_temperature 293(2)
_cell_measurement_theta_max 28.095
_cell_measurement_theta_min 2.329
_cell_volume 3420.9(8)
_computing_cell_refinement 'SAINT (Bruker, 2005)'
_computing_data_collection 'APEX-II (Bruker, 2005)'
_computing_data_reduction 'SAINT (Bruker, 2005)'
_computing_molecular_graphics 'SHELXTL (Sheldrick, 2008) and DIAMOND (Brandenburg, 1999)'
_computing_publication_material 'SHELXTL (Sheldrick, 2008)'
_computing_structure_refinement 'SHELXL-97 (Sheldrick, 2008)'
_computing_structure_solution 'SHELXS-97 (Sheldrick, 2008)'
_diffrn_ambient_temperature 293(2)
_diffrn_measured_fraction_theta_full 0.994
_diffrn_measured_fraction_theta_max 0.994
_diffrn_measurement_device_type 'Bruker APEXII CCD'
_diffrn_measurement_method '\f and \w scans'
_diffrn_radiation_monochromator graphite
_diffrn_radiation_source 'fine-focus sealed tube'
_diffrn_radiation_type MoK\a
_diffrn_radiation_wavelength 0.71073
_diffrn_reflns_av_R_equivalents 0.0322
_diffrn_reflns_av_sigmaI/netI 0.0650
_diffrn_reflns_limit_h_max 12
_diffrn_reflns_limit_h_min -13
_diffrn_reflns_limit_k_max 11
_diffrn_reflns_limit_k_min -14
_diffrn_reflns_limit_l_max 33
_diffrn_reflns_limit_l_min -38
_diffrn_reflns_number 22434
_diffrn_reflns_theta_full 27.00
_diffrn_reflns_theta_max 27.00
_diffrn_reflns_theta_min 2.00
_exptl_absorpt_coefficient_mu 2.798
_exptl_absorpt_correction_T_max 0.6789
_exptl_absorpt_correction_T_min 0.4409
_exptl_absorpt_correction_type multi-scan
_exptl_absorpt_process_details 'SADABS (Bruker, 2005)'
_exptl_crystal_colour colourless
_exptl_crystal_density_diffrn 1.823
_exptl_crystal_density_meas ?
_exptl_crystal_density_method 'not measured'
_exptl_crystal_description rod
_exptl_crystal_F_000 1868
_exptl_crystal_size_max 0.35
_exptl_crystal_size_mid 0.23
_exptl_crystal_size_min 0.15
_refine_diff_density_max 1.088
_refine_diff_density_min -1.008
_refine_diff_density_rms 0.112
_refine_ls_extinction_method none
_refine_ls_goodness_of_fit_ref 0.972
_refine_ls_hydrogen_treatment constr
_refine_ls_matrix_type full
_refine_ls_number_parameters 966
_refine_ls_number_reflns 14861
_refine_ls_number_restraints 0
_refine_ls_restrained_S_all 0.972
_refine_ls_R_factor_all 0.0587
_refine_ls_R_factor_gt 0.0380
_refine_ls_shift/su_max 0.003
_refine_ls_shift/su_mean 0.000
_refine_ls_structure_factor_coef Fsqd
_refine_ls_weighting_details 'calc w=1/[\s^2^(Fo^2^)+(0.0365P)^2^+0.0000P] where P=(Fo^2^+2Fc^2^)/3'
_refine_ls_weighting_scheme calc
_refine_ls_wR_factor_gt 0.0808
_refine_ls_wR_factor_ref 0.0892
_reflns_number_gt 11110
_reflns_number_total 14861
_reflns_threshold_expression >2sigma(I)
_cod_data_source_file c3dt51184g.txt
_cod_data_source_block ccdc899489
_cod_depositor_comments
;
The following automatic conversions were performed:

'_exptl_crystal_density_meas' value 'not measured' was changed to '?'
- the value is perceived as not measured.

Automatic conversion script
Id: cif_fix_values 3008 2015-01-20 13:52:24Z robertas 
;
_cod_database_code 7021575

loop_
_symmetry_equiv_pos_as_xyz
'x, y, z'
'-x, -y, -z'

loop_
_atom_site_label
_atom_site_type_symbol
_atom_site_fract_x
_atom_site_fract_y
_atom_site_fract_z
_atom_site_U_iso_or_equiv
_atom_site_adp_type
_atom_site_occupancy
_atom_site_symmetry_multiplicity
_atom_site_calc_flag
_atom_site_refinement_flags
Gd1 Gd 1.05821(2) 1.155247(18) 0.127028(7) 0.02401(6) Uani 1 1 d .
O1 O 0.9703(3) 1.0090(3) 0.17580(10) 0.0319(7) Uani 1 1 d .
N1 N 0.8219(3) 1.1400(3) 0.11716(11) 0.0250(8) Uani 1 1 d .
C1 C 0.7671(4) 1.0592(4) 0.14154(14) 0.0271(9) Uani 1 1 d .
C1A C 0.6497(6) 0.4997(6) 0.1531(2) 0.0623(16) Uani 1 1 d .
H1A H 0.6753 0.4188 0.1438 0.075 Uiso 1 1 calc R
C1D C 0.1496(6) 0.7410(5) 0.1666(2) 0.0617(17) Uani 1 1 d .
H1D H 0.1748 0.8171 0.1628 0.074 Uiso 1 1 calc R
C1C C 0.0492(5) 0.5998(5) 0.19193(19) 0.0505(14) Uani 1 1 d .
H1C H -0.0067 0.5585 0.2086 0.061 Uiso 1 1 calc R
Gd2 Gd 0.63137(2) 0.458775(18) 0.352961(7) 0.02523(6) Uani 1 1 d .
O2 O 0.8071(3) 0.9181(3) 0.20149(10) 0.0349(7) Uani 1 1 d .
N2 N 1.2040(3) 1.1585(3) 0.05861(12) 0.0273(8) Uani 1 1 d .
C2 C 0.6393(4) 1.0460(4) 0.13666(16) 0.0377(11) Uani 1 1 d .
H2 H 0.6030 0.9890 0.1538 0.045 Uiso 1 1 calc R
Sr3 Sr 0.77390(4) 0.93226(4) 0.286530(14) 0.03065(10) Uani 1 1 d .
C3 C 0.5659(5) 1.1201(5) 0.10548(16) 0.0422(12) Uani 1 1 d .
H3 H 0.4804 1.1113 0.1007 0.051 Uiso 1 1 calc R
N3 N 1.1372(3) 1.1701(3) 0.20363(12) 0.0262(8) Uani 1 1 d .
O3 O 0.9386(3) 1.2985(3) 0.07339(10) 0.0323(7) Uani 1 1 d .
C4 C 0.6207(5) 1.2058(4) 0.08194(15) 0.0368(11) Uani 1 1 d .
H4 H 0.5715 1.2593 0.0621 0.044 Uiso 1 1 calc R
N4 N 0.8698(3) 0.4709(3) 0.35381(11) 0.0261(8) Uani 1 1 d .
O4 O 0.7582(3) 1.3788(3) 0.03814(11) 0.0453(9) Uani 1 1 d .
N5 N 0.4767(3) 0.4887(3) 0.41966(12) 0.0285(8) Uani 1 1 d .
C5 C 0.7495(4) 1.2119(4) 0.08794(13) 0.0272(9) Uani 1 1 d .
O5 O 1.0644(3) 0.9873(3) 0.07711(10) 0.0374(8) Uani 1 1 d .
C6 C 0.8539(4) 0.9891(4) 0.17591(14) 0.0294(10) Uani 1 1 d .
N6 N 0.5351(4) 0.4212(3) 0.28176(12) 0.0305(8) Uani 1 1 d .
O6 O 1.1366(4) 0.8879(3) 0.01536(12) 0.0555(10) Uani 1 1 d .
C7 C 0.8199(4) 1.3037(4) 0.06365(14) 0.0303(10) Uani 1 1 d .
C8 C 0.0410(6) 0.5997(5) 0.04043(18) 0.0533(15) Uani 1 1 d .
H8 H 0.1033 0.5616 0.0198 0.064 Uiso 1 1 calc R
O7 O 1.1847(3) 1.3216(3) 0.12017(10) 0.0337(7) Uani 1 1 d .
C9 C 1.2083(4) 1.0715(4) 0.02855(15) 0.0322(10) Uani 1 1 d .
C10 C -0.0741(6) 0.7395(5) 0.0826(2) 0.0603(16) Uani 1 1 d .
H10 H -0.1027 0.8141 0.0966 0.072 Uiso 1 1 calc R
O8 O 1.3215(3) 1.4243(3) 0.08404(12) 0.0480(9) Uani 1 1 d .
C11 C 1.2806(5) 1.0739(5) -0.01073(17) 0.0490(14) Uani 1 1 d .
H11 H 1.2825 1.0130 -0.0314 0.059 Uiso 1 1 calc R
O9 O 1.2622(3) 1.0178(3) 0.14617(11) 0.0359(7) Uani 1 1 d .
C12 C 1.3500(5) 1.1677(5) -0.01902(17) 0.0524(15) Uani 1 1 d .
H12 H 1.4010 1.1697 -0.0449 0.063 Uiso 1 1 calc R
O10 O 1.4093(3) 0.9293(3) 0.19438(12) 0.0439(8) Uani 1 1 d .
C13 C 1.3419(5) 1.2585(4) 0.01194(15) 0.0394(12) Uani 1 1 d .
H13 H 1.3850 1.3242 0.0067 0.047 Uiso 1 1 calc R
O11 O 0.9284(3) 1.3117(3) 0.17201(10) 0.0345(7) Uani 1 1 d .
O12 O 0.8812(3) 1.4112(3) 0.23538(10) 0.0371(8) Uani 1 1 d .
C14 C 1.2694(4) 1.2505(4) 0.05055(15) 0.0294(10) Uani 1 1 d .
C15 C 1.1302(5) 0.9740(4) 0.04109(16) 0.0361(11) Uani 1 1 d .
O13 O 0.7064(3) 0.6007(3) 0.29973(10) 0.0317(7) Uani 1 1 d .
N13 N 0.7999(5) 0.0803(4) 0.46651(15) 0.0517(12) Uani 1 1 d .
H13A H 0.8449 0.1364 0.4597 0.062 Uiso 1 1 calc R
C16 C 1.2597(4) 1.3407(4) 0.08746(15) 0.0304(10) Uani 1 1 d .
N14 N 0.6758(5) -0.0509(4) 0.46154(17) 0.0589(13) Uani 1 1 d .
H14 H 0.6261 -0.0960 0.4510 0.071 Uiso 1 1 calc R
O14 O 0.8585(3) 0.6994(3) 0.27035(10) 0.0350(8) Uani 1 1 d .
C17 C 1.2442(4) 1.0945(4) 0.21779(15) 0.0302(10) Uani 1 1 d .
O15 O 0.7568(3) 0.3349(3) 0.40925(10) 0.0334(7) Uani 1 1 d .
C18 C 1.2821(5) 1.0974(5) 0.26103(18) 0.0490(14) Uani 1 1 d .
H18 H 1.3572 1.0452 0.2705 0.059 Uiso 1 1 calc R
O16 O 0.9465(3) 0.2468(3) 0.43754(12) 0.0530(10) Uani 1 1 d .
C19 C 1.2074(6) 1.1783(5) 0.28929(19) 0.0616(17) Uani 1 1 d .
H19 H 1.2322 1.1823 0.3182 0.074 Uiso 1 1 calc R
O17 O 0.6348(3) 0.6414(3) 0.39736(10) 0.0355(7) Uani 1 1 d .
O18 O 0.5202(4) 0.7882(3) 0.44025(13) 0.0527(10) Uani 1 1 d .
C1B C 1.0953(5) 1.2538(4) 0.27517(16) 0.0456(13) Uani 1 1 d .
H1B H 1.0419 1.3073 0.2944 0.055 Uiso 1 1 calc R
O19 O 0.5042(3) 0.2962(3) 0.36917(10) 0.0338(7) Uani 1 1 d .
C1E C 1.0645(4) 1.2480(4) 0.23189(14) 0.0313(10) Uani 1 1 d .
C20 C 1.3128(4) 1.0065(4) 0.18366(16) 0.0318(10) Uani 1 1 d .
O20 O 0.3718(3) 0.2053(3) 0.41307(11) 0.0474(9) Uani 1 1 d .
C21 C 0.9474(4) 1.3302(4) 0.21203(15) 0.0282(10) Uani 1 1 d .
O21 O 0.7452(3) 0.2799(3) 0.31232(10) 0.0349(7) Uani 1 1 d .
C22 C 0.9207(4) 0.5465(4) 0.32553(14) 0.0269(9) Uani 1 1 d .
O22 O 0.7600(4) 0.1496(3) 0.25659(11) 0.0464(9) Uani 1 1 d .
C23 C 1.0520(4) 0.5529(4) 0.32501(16) 0.0384(12) Uani 1 1 d .
H23 H 1.0856 0.6073 0.3058 0.046 Uiso 1 1 calc R
O23 O 0.4364(3) 0.6050(3) 0.33355(11) 0.0408(8) Uani 1 1 d .
O24 O 0.2925(4) 0.6889(3) 0.28376(13) 0.0594(11) Uani 1 1 d .
C24 C 1.1329(5) 0.4774(5) 0.35348(17) 0.0476(14) Uani 1 1 d .
H24 H 1.2217 0.4805 0.3537 0.057 Uiso 1 1 calc R
O25 O 1.0233(3) 0.9115(3) 0.26265(12) 0.0552(10) Uani 1 1 d .
H25A H 1.0596 0.9050 0.2874 0.066 Uiso 1 1 d R
H25B H 1.0147 0.9605 0.2405 0.066 Uiso 1 1 d R
C25 C 1.0810(5) 0.3978(5) 0.38145(16) 0.0415(12) Uani 1 1 d .
H25 H 1.1344 0.3440 0.4001 0.050 Uiso 1 1 calc R
C26 C 0.9489(4) 0.3990(4) 0.38136(14) 0.0296(10) Uani 1 1 d .
O26 O 0.5741(3) 1.0670(3) 0.32761(12) 0.0541(10) Uani 1 1 d .
H26A H 0.5783 1.1396 0.3352 0.065 Uiso 1 1 d R
H26B H 0.5191 1.0235 0.3370 0.065 Uiso 1 1 d R
C27 C 0.8216(4) 0.6211(4) 0.29582(14) 0.0276(9) Uani 1 1 d .
O27 O 0.8868(4) 1.0573(3) 0.34339(12) 0.0598(11) Uani 1 1 d .
H27A H 0.8534 1.1332 0.3462 0.072 Uiso 1 1 d R
H27B H 0.8897 1.0029 0.3638 0.072 Uiso 1 1 d R
C28 C 0.8783(5) 0.3200(4) 0.41209(15) 0.0326(10) Uani 1 1 d .
O28 O 0.7691(4) 0.8208(3) 0.36162(11) 0.0506(10) Uani 1 1 d .
H28B H 0.7424 0.7542 0.3682 0.061 Uiso 1 1 d R
H28A H 0.8135 0.8370 0.3828 0.061 Uiso 1 1 d R
C29 C 0.4597(4) 0.5923(4) 0.44196(14) 0.0288(10) Uani 1 1 d .
O29 O 0.5619(4) 0.8447(3) 0.27571(14) 0.0634(11) Uani 1 1 d .
H29A H 0.5657 0.7698 0.2836 0.076 Uiso 1 1 d R
H29B H 0.4920 0.8675 0.2617 0.076 Uiso 1 1 d R
C30 C 0.3730(4) 0.6137(4) 0.47778(16) 0.0370(11) Uani 1 1 d .
H30 H 0.3622 0.6873 0.4929 0.044 Uiso 1 1 calc R
O30 O 0.3784(4) 0.9747(4) 0.38024(14) 0.0676(12) Uani 1 1 d .
H30A H 0.4273 0.9205 0.3956 0.081 Uiso 1 1 d R
H30B H 0.3203 1.0149 0.3976 0.081 Uiso 1 1 d R
O31 O 0.1839(4) 0.8745(4) 0.33913(17) 0.0876(15) Uani 1 1 d .
H31A H 0.2282 0.9228 0.3500 0.105 Uiso 1 1 d R
H31B H 0.2292 0.8055 0.3314 0.105 Uiso 1 1 d R
C31 C 0.3024(5) 0.5239(5) 0.49082(16) 0.0398(12) Uani 1 1 d .
H31 H 0.2440 0.5355 0.5151 0.048 Uiso 1 1 calc R
C32 C 0.3198(4) 0.4186(4) 0.46758(15) 0.0358(11) Uani 1 1 d .
H32 H 0.2732 0.3572 0.4759 0.043 Uiso 1 1 calc R
O32 O 0.4080(4) 0.8377(4) 0.09326(15) 0.0795(13) Uani 1 1 d .
H32A H 0.3610 0.7962 0.0800 0.095 Uiso 1 1 d R
H32B H 0.3599 0.8784 0.1132 0.095 Uiso 1 1 d R
C33 C 0.4065(4) 0.4023(4) 0.43159(14) 0.0285(10) Uani 1 1 d .
O33 O 0.3872(4) 0.6370(4) 0.03799(14) 0.0838(15) Uani 1 1 d .
H33A H 0.3596 0.6331 0.0122 0.101 Uiso 1 1 d R
H33B H 0.3600 0.5820 0.0539 0.101 Uiso 1 1 d R
C34 C 0.5450(5) 0.6823(4) 0.42531(16) 0.0346(11) Uani 1 1 d .
O34 O -0.0005(5) 0.8197(6) 0.4041(2) 0.111(2) Uani 1 1 d .
H34 H 0.0583 0.8465 0.3905 0.166 Uiso 1 1 calc R
C35 C 0.4293(4) 0.2911(4) 0.40263(15) 0.0293(10) Uani 1 1 d .
C36 C 0.5843(5) 0.3213(4) 0.25867(15) 0.0343(11) Uani 1 1 d .
C37 C 0.5267(6) 0.2926(5) 0.22128(18) 0.0535(14) Uani 1 1 d .
H37 H 0.5619 0.2218 0.2058 0.064 Uiso 1 1 calc R
C38 C 0.4159(6) 0.3712(6) 0.2074(2) 0.0667(18) Uani 1 1 d .
H38 H 0.3746 0.3536 0.1824 0.080 Uiso 1 1 calc R
C39 C 0.3674(6) 0.4752(6) 0.23061(19) 0.0591(16) Uani 1 1 d .
H39 H 0.2939 0.5301 0.2213 0.071 Uiso 1 1 calc R
C40 C 0.4287(5) 0.4980(4) 0.26815(16) 0.0383(11) Uani 1 1 d .
C41 C 0.7069(5) 0.2431(4) 0.27675(15) 0.0332(11) Uani 1 1 d .
C42 C 0.3817(4) 0.6063(4) 0.29709(17) 0.0380(12) Uani 1 1 d .
C43 C 0.0525(8) 0.7339(7) 0.4345(3) 0.104(3) Uani 1 1 d .
H43A H 0.0936 0.7743 0.4565 0.125 Uiso 1 1 calc R
H43B H 0.1204 0.6742 0.4200 0.125 Uiso 1 1 calc R
C44 C -0.0444(8) 0.6676(7) 0.4571(3) 0.095(3) Uani 1 1 d .
H44A H -0.0864 0.6280 0.4356 0.143 Uiso 1 1 calc R
H44B H -0.1092 0.7253 0.4730 0.143 Uiso 1 1 calc R
H44C H -0.0002 0.6067 0.4772 0.143 Uiso 1 1 calc R
N45 N 0.0153(5) 0.7189(4) 0.04946(14) 0.0518(12) Uani 1 1 d .
H45 H 0.0510 0.7745 0.0360 0.062 Uiso 1 1 calc R
C46 C -0.1152(6) 0.6344(6) 0.0920(2) 0.0676(18) Uani 1 1 d .
H46 H -0.1824 0.6233 0.1120 0.081 Uiso 1 1 calc R
N47 N -0.0381(5) 0.5446(5) 0.06610(17) 0.0662(15) Uani 1 1 d .
H47 H -0.0410 0.4673 0.0666 0.079 Uiso 1 1 calc R
N48 N 0.0621(5) 0.7098(4) 0.19723(16) 0.0621(14) Uani 1 1 d .
H48A H 0.0215 0.7578 0.2173 0.075 Uiso 1 1 calc R
N49 N 0.1267(4) 0.5537(4) 0.15942(14) 0.0428(10) Uani 1 1 d .
H49 H 0.1345 0.4799 0.1500 0.051 Uiso 1 1 calc R
C50 C 0.1926(5) 0.6394(5) 0.14282(18) 0.0475(13) Uani 1 1 d .
H50 H 0.2551 0.6303 0.1197 0.057 Uiso 1 1 calc R
N51 N 0.6908(4) 0.5474(4) 0.18814(15) 0.0462(11) Uani 1 1 d .
H51 H 0.7463 0.5091 0.2064 0.055 Uiso 1 1 calc R
C52 C 0.5651(7) 0.5881(8) 0.1334(2) 0.081(2) Uani 1 1 d .
H52 H 0.5215 0.5816 0.1077 0.097 Uiso 1 1 calc R
C48 C 0.6337(6) 0.6609(5) 0.1903(2) 0.0604(16) Uani 1 1 d .
H48 H 0.6466 0.7151 0.2118 0.072 Uiso 1 1 calc R
N53 N 0.5555(5) 0.6886(5) 0.1580(2) 0.0744(18) Uani 1 1 d .
H53 H 0.5060 0.7590 0.1532 0.089 Uiso 1 1 calc R
C54 C 0.7273(6) 0.0346(5) 0.4396(2) 0.0569(15) Uani 1 1 d .
H54 H 0.7143 0.0580 0.4102 0.068 Uiso 1 1 calc R
C55 C 0.7145(7) -0.0549(5) 0.5029(2) 0.073(2) Uani 1 1 d .
H55 H 0.6906 -0.1057 0.5255 0.087 Uiso 1 1 calc R
C56 C 0.7931(7) 0.0261(5) 0.5065(2) 0.074(2) Uani 1 1 d .
H56 H 0.8349 0.0420 0.5315 0.088 Uiso 1 1 calc R

loop_
_atom_site_aniso_label
_atom_site_aniso_U_11
_atom_site_aniso_U_22
_atom_site_aniso_U_33
_atom_site_aniso_U_23
_atom_site_aniso_U_13
_atom_site_aniso_U_12
Gd1 0.02562(11) 0.02214(11) 0.02418(12) 0.00203(8) 0.00378(9) -0.00572(8)
O1 0.0315(17) 0.0304(16) 0.0344(18) 0.0090(13) 0.0003(14) -0.0089(14)
N1 0.0285(19) 0.0243(18) 0.0212(19) 0.0036(14) 0.0025(15) -0.0040(15)
C1 0.030(2) 0.025(2) 0.026(2) 0.0019(17) 0.0048(19) -0.0070(18)
C1A 0.059(4) 0.070(4) 0.062(4) -0.017(3) 0.009(3) -0.022(3)
C1D 0.075(4) 0.038(3) 0.077(5) 0.005(3) 0.003(4) -0.027(3)
C1C 0.049(3) 0.051(3) 0.051(4) 0.006(3) 0.006(3) -0.010(3)
Gd2 0.02823(12) 0.02305(11) 0.02515(12) 0.00095(8) 0.00309(9) -0.00783(9)
O2 0.0464(19) 0.0330(17) 0.0275(17) 0.0101(14) 0.0036(15) -0.0159(15)
N2 0.0285(19) 0.0250(18) 0.029(2) 0.0032(15) 0.0036(16) -0.0068(15)
C2 0.033(3) 0.040(3) 0.042(3) 0.007(2) 0.006(2) -0.014(2)
Sr3 0.0402(2) 0.0248(2) 0.0267(2) 0.00255(16) 0.00542(18) -0.00739(18)
C3 0.036(3) 0.052(3) 0.040(3) 0.001(2) -0.004(2) -0.014(2)
N3 0.0277(19) 0.0204(17) 0.031(2) 0.0000(15) 0.0007(16) -0.0067(15)
O3 0.0341(17) 0.0324(16) 0.0326(18) 0.0107(13) -0.0032(14) -0.0129(14)
C4 0.038(3) 0.039(3) 0.033(3) 0.008(2) -0.006(2) -0.006(2)
N4 0.033(2) 0.0227(17) 0.0233(19) 0.0023(14) 0.0001(16) -0.0064(15)
O4 0.047(2) 0.0414(19) 0.048(2) 0.0214(17) -0.0090(17) -0.0098(16)
N5 0.0277(19) 0.0291(19) 0.027(2) 0.0033(16) 0.0005(16) -0.0029(15)
C5 0.031(2) 0.030(2) 0.021(2) 0.0033(18) 0.0010(18) -0.0077(19)
O5 0.048(2) 0.0327(17) 0.0349(19) -0.0020(14) 0.0098(16) -0.0194(15)
C6 0.038(3) 0.023(2) 0.026(2) -0.0018(18) 0.009(2) -0.0047(19)
N6 0.036(2) 0.032(2) 0.026(2) 0.0052(16) 0.0006(17) -0.0141(17)
O6 0.093(3) 0.0372(19) 0.043(2) -0.0161(16) 0.023(2) -0.033(2)
C7 0.037(3) 0.026(2) 0.028(2) 0.0044(19) 0.001(2) -0.0083(19)
C8 0.069(4) 0.054(3) 0.044(3) -0.004(3) 0.007(3) -0.032(3)
O7 0.0367(18) 0.0311(16) 0.0343(18) -0.0042(13) 0.0072(14) -0.0101(14)
C9 0.038(3) 0.030(2) 0.029(3) -0.0032(19) 0.003(2) -0.009(2)
C10 0.062(4) 0.053(4) 0.063(4) 0.001(3) -0.002(3) -0.002(3)
O8 0.057(2) 0.0388(19) 0.055(2) -0.0063(17) 0.0134(18) -0.0282(17)
C11 0.062(4) 0.047(3) 0.040(3) -0.011(2) 0.018(3) -0.017(3)
O9 0.0322(17) 0.0323(17) 0.040(2) -0.0035(14) 0.0061(15) 0.0020(14)
C12 0.059(4) 0.067(4) 0.036(3) -0.004(3) 0.023(3) -0.027(3)
O10 0.0320(18) 0.0423(19) 0.051(2) 0.0036(16) -0.0025(16) 0.0075(15)
C13 0.048(3) 0.044(3) 0.031(3) 0.001(2) 0.009(2) -0.023(2)
O11 0.0346(18) 0.0344(17) 0.0294(18) -0.0014(13) -0.0037(14) 0.0073(14)
O12 0.0443(19) 0.0290(16) 0.0328(19) -0.0055(14) 0.0093(15) 0.0046(14)
C14 0.027(2) 0.029(2) 0.033(3) 0.0023(19) 0.0022(19) -0.0080(18)
C15 0.043(3) 0.028(2) 0.038(3) 0.000(2) 0.000(2) -0.008(2)
O13 0.0311(17) 0.0312(16) 0.0325(18) 0.0077(13) 0.0016(14) -0.0069(13)
N13 0.074(3) 0.035(2) 0.050(3) 0.006(2) 0.007(2) -0.024(2)
C16 0.032(2) 0.029(2) 0.030(3) 0.0022(19) 0.004(2) -0.0071(19)
N14 0.076(3) 0.043(3) 0.062(3) -0.006(2) 0.014(3) -0.025(2)
O14 0.0409(18) 0.0259(16) 0.0370(19) 0.0091(14) 0.0097(15) -0.0072(14)
C17 0.025(2) 0.028(2) 0.037(3) 0.0040(19) -0.001(2) -0.0059(18)
O15 0.0352(18) 0.0380(17) 0.0276(17) 0.0076(14) 0.0033(14) -0.0106(14)
C18 0.045(3) 0.051(3) 0.048(3) 0.001(3) -0.019(3) 0.003(3)
O16 0.047(2) 0.057(2) 0.057(2) 0.032(2) -0.0131(19) -0.0167(18)
C19 0.074(4) 0.062(4) 0.042(3) -0.011(3) -0.023(3) 0.009(3)
O17 0.0428(19) 0.0291(16) 0.0377(19) -0.0052(14) 0.0084(15) -0.0161(14)
O18 0.063(2) 0.0298(18) 0.066(3) -0.0150(17) 0.010(2) -0.0126(17)
C1B 0.057(3) 0.041(3) 0.034(3) -0.011(2) -0.002(3) 0.004(2)
O19 0.0423(18) 0.0304(16) 0.0315(18) -0.0071(13) 0.0130(15) -0.0160(14)
C1E 0.039(3) 0.028(2) 0.026(2) 0.0012(18) 0.002(2) -0.007(2)
C20 0.028(2) 0.029(2) 0.039(3) 0.006(2) 0.003(2) -0.0086(19)
O20 0.060(2) 0.0360(18) 0.050(2) -0.0022(16) 0.0187(18) -0.0227(17)
C21 0.031(2) 0.021(2) 0.031(3) 0.0017(18) 0.006(2) -0.0051(18)
O21 0.0462(19) 0.0292(16) 0.0290(18) -0.0007(13) 0.0030(15) -0.0075(14)
C22 0.028(2) 0.025(2) 0.028(2) 0.0012(18) 0.0054(18) -0.0071(18)
O22 0.073(3) 0.0280(17) 0.037(2) -0.0022(15) 0.0143(18) -0.0094(17)
C23 0.037(3) 0.043(3) 0.038(3) 0.010(2) 0.002(2) -0.019(2)
O23 0.0368(19) 0.0423(19) 0.039(2) -0.0012(15) -0.0052(16) 0.0032(15)
O24 0.046(2) 0.061(2) 0.066(3) 0.012(2) -0.015(2) 0.0051(19)
C24 0.030(3) 0.064(4) 0.051(3) 0.013(3) -0.003(2) -0.017(3)
O25 0.057(2) 0.060(2) 0.052(2) 0.0048(19) 0.0034(19) -0.0219(19)
C25 0.037(3) 0.053(3) 0.036(3) 0.010(2) -0.010(2) -0.013(2)
C26 0.037(3) 0.030(2) 0.023(2) 0.0021(18) -0.0023(19) -0.0087(19)
O26 0.060(2) 0.0352(19) 0.069(3) -0.0108(18) 0.024(2) -0.0174(17)
C27 0.037(3) 0.023(2) 0.023(2) -0.0015(17) 0.0043(19) -0.0062(19)
O27 0.087(3) 0.044(2) 0.051(2) 0.0076(18) -0.013(2) -0.017(2)
C28 0.039(3) 0.032(2) 0.028(3) 0.0042(19) -0.002(2) -0.011(2)
O28 0.081(3) 0.045(2) 0.033(2) 0.0073(16) 0.0008(19) -0.0314(19)
C29 0.029(2) 0.026(2) 0.030(2) -0.0001(18) -0.0004(19) -0.0013(18)
O29 0.050(2) 0.046(2) 0.096(3) -0.010(2) -0.002(2) -0.0113(18)
C30 0.039(3) 0.031(2) 0.040(3) -0.009(2) 0.003(2) -0.002(2)
O30 0.072(3) 0.059(3) 0.071(3) -0.002(2) 0.002(2) -0.012(2)
O31 0.067(3) 0.071(3) 0.129(5) -0.001(3) -0.015(3) -0.021(2)
C31 0.036(3) 0.051(3) 0.032(3) -0.008(2) 0.013(2) -0.007(2)
C32 0.030(2) 0.043(3) 0.035(3) 0.002(2) 0.003(2) -0.010(2)
O32 0.072(3) 0.083(3) 0.074(3) -0.013(2) 0.006(2) 0.008(2)
C33 0.026(2) 0.033(2) 0.027(2) 0.0075(19) -0.0010(18) -0.0067(19)
O33 0.107(4) 0.102(4) 0.058(3) 0.028(3) -0.024(3) -0.056(3)
C34 0.043(3) 0.027(2) 0.034(3) 0.000(2) -0.002(2) -0.007(2)
O34 0.069(3) 0.122(5) 0.140(6) 0.063(4) -0.023(4) -0.018(3)
C35 0.031(2) 0.028(2) 0.029(3) 0.0015(19) 0.000(2) -0.0086(19)
C36 0.044(3) 0.032(2) 0.030(3) 0.000(2) 0.007(2) -0.019(2)
C37 0.071(4) 0.054(3) 0.039(3) -0.015(3) -0.004(3) -0.017(3)
C38 0.072(4) 0.088(5) 0.045(4) -0.013(3) -0.016(3) -0.021(4)
C39 0.053(4) 0.075(4) 0.047(4) 0.001(3) -0.020(3) -0.002(3)
C40 0.038(3) 0.046(3) 0.034(3) 0.010(2) -0.003(2) -0.015(2)
C41 0.045(3) 0.026(2) 0.030(3) -0.0006(19) 0.012(2) -0.014(2)
C42 0.027(2) 0.040(3) 0.047(3) 0.010(2) -0.001(2) -0.009(2)
C43 0.103(6) 0.104(6) 0.114(7) 0.023(5) -0.052(6) -0.034(5)
C44 0.102(6) 0.087(6) 0.098(6) 0.007(5) 0.008(5) -0.024(5)
N45 0.077(3) 0.042(3) 0.044(3) 0.003(2) 0.004(2) -0.032(2)
C46 0.062(4) 0.074(4) 0.071(5) 0.001(4) 0.018(3) -0.026(4)
N47 0.089(4) 0.055(3) 0.066(4) 0.011(3) 0.000(3) -0.044(3)
N48 0.066(3) 0.047(3) 0.066(3) -0.012(2) 0.027(3) 0.003(2)
N49 0.053(3) 0.029(2) 0.046(3) -0.0023(19) -0.009(2) -0.0063(19)
C50 0.038(3) 0.061(4) 0.044(3) 0.004(3) 0.007(2) -0.011(3)
N51 0.042(3) 0.042(2) 0.050(3) 0.007(2) -0.001(2) 0.001(2)
C52 0.070(5) 0.134(7) 0.051(4) 0.011(5) -0.017(4) -0.052(5)
C48 0.065(4) 0.047(3) 0.068(4) -0.010(3) -0.003(3) -0.007(3)
N53 0.045(3) 0.063(3) 0.111(5) 0.042(4) -0.020(3) -0.003(3)
C54 0.081(4) 0.048(3) 0.044(3) 0.004(3) -0.001(3) -0.020(3)
C55 0.121(6) 0.050(4) 0.052(4) 0.002(3) 0.027(4) -0.037(4)
C56 0.131(6) 0.056(4) 0.043(4) 0.004(3) -0.005(4) -0.043(4)

loop_
_atom_type_symbol
_atom_type_description
_atom_type_scat_dispersion_real
_atom_type_scat_dispersion_imag
_atom_type_scat_source
C C 0.0033 0.0016 'International Tables Vol C Tables 4.2.6.8 and 6.1.1.4'
H H 0.0000 0.0000 'International Tables Vol C Tables 4.2.6.8 and 6.1.1.4'
N N 0.0061 0.0033 'International Tables Vol C Tables 4.2.6.8 and 6.1.1.4'
O O 0.0106 0.0060 'International Tables Vol C Tables 4.2.6.8 and 6.1.1.4'
Sr Sr -1.5307 3.2498 'International Tables Vol C Tables 4.2.6.8 and 6.1.1.4'
Gd Gd -0.1653 3.9035 'International Tables Vol C Tables 4.2.6.8 and 6.1.1.4'

loop_
_geom_angle_atom_site_label_1
_geom_angle_atom_site_label_2
_geom_angle_atom_site_label_3
_geom_angle
_geom_angle_site_symmetry_1
_geom_angle_site_symmetry_3
O11 Gd1 O5 147.97(11) . .
O11 Gd1 O1 85.62(10) . .
O5 Gd1 O1 79.75(10) . .
O11 Gd1 O9 127.17(11) . .
O5 Gd1 O9 78.24(11) . .
O1 Gd1 O9 80.18(10) . .
O11 Gd1 O3 76.44(10) . .
O5 Gd1 O3 89.95(11) . .
O1 Gd1 O3 127.16(9) . .
O9 Gd1 O3 148.09(10) . .
O11 Gd1 O7 77.95(10) . .
O5 Gd1 O7 127.38(10) . .
O1 Gd1 O7 147.06(10) . .
O9 Gd1 O7 87.27(10) . .
O3 Gd1 O7 76.49(10) . .
O11 Gd1 N3 64.40(10) . .
O5 Gd1 N3 134.09(10) . .
O1 Gd1 N3 70.87(10) . .
O9 Gd1 N3 62.84(11) . .
O3 Gd1 N3 135.93(10) . .
O7 Gd1 N3 76.29(10) . .
O11 Gd1 N2 134.22(10) . .
O5 Gd1 N2 64.24(10) . .
O1 Gd1 N2 140.08(11) . .
O9 Gd1 N2 76.29(10) . .
O3 Gd1 N2 71.89(10) . .
O7 Gd1 N2 63.21(11) . .
N3 Gd1 N2 123.00(11) . .
O11 Gd1 N1 73.69(11) . .
O5 Gd1 N1 74.28(11) . .
O1 Gd1 N1 63.84(10) . .
O9 Gd1 N1 137.69(10) . .
O3 Gd1 N1 63.48(9) . .
O7 Gd1 N1 135.04(10) . .
N3 Gd1 N1 119.30(11) . .
N2 Gd1 N1 117.69(11) . .
C6 O1 Gd1 125.3(2) . .
C5 N1 C1 118.9(4) . .
C5 N1 Gd1 121.0(2) . .
C1 N1 Gd1 120.1(3) . .
N1 C1 C2 122.1(4) . .
N1 C1 C6 114.7(4) . .
C2 C1 C6 123.1(4) . .
N51 C1A C52 107.8(6) . .
N51 C1A H1A 126.1 . .
C52 C1A H1A 126.1 . .
C50 C1D N48 106.0(5) . .
C50 C1D H1D 127.0 . .
N48 C1D H1D 127.0 . .
N48 C1C N49 109.0(5) . .
N48 C1C H1C 125.5 . .
N49 C1C H1C 125.5 . .
O23 Gd2 O15 148.65(11) . .
O23 Gd2 O13 74.53(10) . .
O15 Gd2 O13 127.79(10) . .
O23 Gd2 O21 128.57(11) . .
O15 Gd2 O21 77.19(10) . .
O13 Gd2 O21 92.05(10) . .
O23 Gd2 O19 91.83(11) . .
O15 Gd2 O19 77.33(10) . .
O13 Gd2 O19 148.79(10) . .
O21 Gd2 O19 74.47(10) . .
O23 Gd2 O17 75.08(11) . .
O15 Gd2 O17 88.05(10) . .
O13 Gd2 O17 77.14(10) . .
O21 Gd2 O17 150.78(10) . .
O19 Gd2 O17 127.05(10) . .
O23 Gd2 N6 64.48(12) . .
O15 Gd2 N6 136.69(11) . .
O13 Gd2 N6 74.42(10) . .
O21 Gd2 N6 64.09(11) . .
O19 Gd2 N6 74.37(10) . .
O17 Gd2 N6 135.24(11) . .
O23 Gd2 N4 133.40(11) . .
O15 Gd2 N4 63.98(10) . .
O13 Gd2 N4 63.89(10) . .
O21 Gd2 N4 74.86(11) . .
O19 Gd2 N4 134.76(10) . .
O17 Gd2 N4 76.01(11) . .
N6 Gd2 N4 119.13(11) . .
O23 Gd2 N5 71.64(11) . .
O15 Gd2 N5 77.23(10) . .
O13 Gd2 N5 133.17(11) . .
O21 Gd2 N5 134.52(10) . .
O19 Gd2 N5 63.59(11) . .
O17 Gd2 N5 63.58(10) . .
N6 Gd2 N5 116.68(11) . .
N4 Gd2 N5 124.16(11) . .
C6 O2 Sr3 127.8(3) . .
C9 N2 C14 119.6(4) . .
C9 N2 Gd1 119.2(3) . .
C14 N2 Gd1 121.0(3) . .
C1 C2 C3 118.3(4) . .
C1 C2 H2 120.8 . .
C3 C2 H2 120.8 . .
O22 Sr3 O28 138.43(11) 1_565 .
O22 Sr3 O2 72.95(10) 1_565 .
O28 Sr3 O2 148.49(10) . .
O22 Sr3 O29 113.21(12) 1_565 .
O28 Sr3 O29 83.04(12) . .
O2 Sr3 O29 85.30(11) . .
O22 Sr3 O26 73.45(11) 1_565 .
O28 Sr3 O26 77.65(12) . .
O2 Sr3 O26 124.93(11) . .
O29 Sr3 O26 69.79(12) . .
O22 Sr3 O14 144.86(10) 1_565 .
O28 Sr3 O14 74.70(10) . .
O2 Sr3 O14 74.07(9) . .
O29 Sr3 O14 75.52(11) . .
O26 Sr3 O14 137.66(9) . .
O22 Sr3 O25 83.26(11) 1_565 .
O28 Sr3 O25 105.80(12) . .
O2 Sr3 O25 69.14(11) . .
O29 Sr3 O25 144.45(12) . .
O26 Sr3 O25 145.36(11) . .
O14 Sr3 O25 73.97(10) . .
O22 Sr3 O27 71.97(11) 1_565 .
O28 Sr3 O27 72.81(11) . .
O2 Sr3 O27 129.51(10) . .
O29 Sr3 O27 142.22(13) . .
O26 Sr3 O27 76.83(12) . .
O14 Sr3 O27 123.03(11) . .
O25 Sr3 O27 71.69(12) . .
O22 Sr3 C41 17.67(11) 1_565 1_565
O28 Sr3 C41 121.93(11) . 1_565
O2 Sr3 C41 89.56(10) . 1_565
O29 Sr3 C41 109.80(12) . 1_565
O26 Sr3 C41 57.47(10) . 1_565
O14 Sr3 C41 162.53(10) . 1_565
O25 Sr3 C41 94.77(11) . 1_565
O27 Sr3 C41 63.24(11) . 1_565
O22 Sr3 C27 163.19(10) 1_565 .
O28 Sr3 C27 58.06(11) . .
O2 Sr3 C27 90.45(9) . .
O29 Sr3 C27 66.77(11) . .
O26 Sr3 C27 119.98(10) . .
O14 Sr3 C27 18.94(9) . .
O25 Sr3 C27 88.45(11) . .
O27 Sr3 C27 119.12(11) . .
C41 Sr3 C27 176.56(11) 1_565 .
O22 Sr3 H25A 89.4 1_565 .
O28 Sr3 H25A 91.1 . .
O2 Sr3 H25A 85.6 . .
O29 Sr3 H25A 151.8 . .
O26 Sr3 H25A 135.8 . .
O14 Sr3 H25A 76.3 . .
O25 Sr3 H25A 16.5 . .
O27 Sr3 H25A 59.1 . .
C41 Sr3 H25A 96.8 1_565 .
C27 Sr3 H25A 86.6 . .
O22 Sr3 H25B 69.0 1_565 .
O28 Sr3 H25B 122.5 . .
O2 Sr3 H25B 57.1 . .
O29 Sr3 H25B 140.8 . .
O26 Sr3 H25B 139.2 . .
O14 Sr3 H25B 83.1 . .
O25 Sr3 H25B 17.0 . .
O27 Sr3 H25B 76.9 . .
C41 Sr3 H25B 82.9 1_565 .
C27 Sr3 H25B 100.0 . .
H25A Sr3 H25B 31.7 . .
O22 Sr3 H27B 88.7 1_565 .
O28 Sr3 H27B 56.0 . .
O2 Sr3 H27B 142.5 . .
O29 Sr3 H27B 132.2 . .
O26 Sr3 H27B 77.6 . .
O14 Sr3 H27B 110.9 . .
O25 Sr3 H27B 76.5 . .
O27 Sr3 H27B 17.1 . .
C41 Sr3 H27B 78.4 1_565 .
C27 Sr3 H27B 103.6 . .
H25A Sr3 H27B 61.2 . .
H25B Sr3 H27B 86.0 . .
C4 C3 C2 119.3(4) . .
C4 C3 H3 120.3 . .
C2 C3 H3 120.3 . .
C1E N3 C17 119.2(4) . .
C1E N3 Gd1 119.2(3) . .
C17 N3 Gd1 121.4(3) . .
C7 O3 Gd1 125.6(2) . .
C3 C4 C5 119.0(4) . .
C3 C4 H4 120.5 . .
C5 C4 H4 120.5 . .
C26 N4 C22 119.1(4) . .
C26 N4 Gd2 120.3(3) . .
C22 N4 Gd2 120.5(3) . .
C29 N5 C33 119.5(4) . .
C29 N5 Gd2 120.2(3) . .
C33 N5 Gd2 120.2(3) . .
N1 C5 C4 122.3(4) . .
N1 C5 C7 114.3(4) . .
C4 C5 C7 123.4(4) . .
C15 O5 Gd1 125.0(3) . .
O2 C6 O1 125.8(4) . .
O2 C6 C1 118.3(4) . .
O1 C6 C1 115.9(3) . .
C36 N6 C40 119.7(4) . .
C36 N6 Gd2 120.5(3) . .
C40 N6 Gd2 119.7(3) . .
O4 C7 O3 125.6(4) . .
O4 C7 C5 118.7(4) . .
O3 C7 C5 115.6(4) . .
N45 C8 N47 107.8(5) . .
N45 C8 H8 126.1 . .
N47 C8 H8 126.1 . .
C16 O7 Gd1 125.8(3) . .
N2 C9 C11 121.2(4) . .
N2 C9 C15 114.8(4) . .
C11 C9 C15 124.0(4) . .
C46 C10 N45 108.0(6) . .
C46 C10 H10 126.0 . .
N45 C10 H10 126.0 . .
C12 C11 C9 119.5(5) . .
C12 C11 H11 120.3 . .
C9 C11 H11 120.3 . .
C20 O9 Gd1 126.2(3) . .
C13 C12 C11 118.5(5) . .
C13 C12 H12 120.7 . .
C11 C12 H12 120.7 . .
C14 C13 C12 119.3(4) . .
C14 C13 H13 120.3 . .
C12 C13 H13 120.3 . .
C21 O11 Gd1 125.5(3) . .
N2 C14 C13 121.8(4) . .
N2 C14 C16 114.6(4) . .
C13 C14 C16 123.6(4) . .
O6 C15 O5 126.1(4) . .
O6 C15 C9 117.2(4) . .
O5 C15 C9 116.7(4) . .
C27 O13 Gd2 125.2(2) . .
C54 N13 C56 109.4(5) . .
C54 N13 H13A 125.3 . .
C56 N13 H13A 125.3 . .
O8 C16 O7 125.5(4) . .
O8 C16 C14 119.3(4) . .
O7 C16 C14 115.2(4) . .
C54 N14 C55 108.0(5) . .
C54 N14 H14 126.0 . .
C55 N14 H14 126.0 . .
C27 O14 Sr3 118.3(3) . .
N3 C17 C18 121.1(4) . .
N3 C17 C20 114.0(4) . .
C18 C17 C20 124.9(4) . .
C28 O15 Gd2 125.0(3) . .
C19 C18 C17 118.9(5) . .
C19 C18 H18 120.6 . .
C17 C18 H18 120.6 . .
C18 C19 C1B 120.2(5) . .
C18 C19 H19 119.9 . .
C1B C19 H19 119.9 . .
C34 O17 Gd2 122.7(3) . .
C1E C1B C19 118.1(5) . .
C1E C1B H1B 121.0 . .
C19 C1B H1B 121.0 . .
C35 O19 Gd2 125.3(3) . .
N3 C1E C1B 122.6(4) . .
N3 C1E C21 114.4(4) . .
C1B C1E C21 123.0(4) . .
O10 C20 O9 126.1(5) . .
O10 C20 C17 118.5(4) . .
O9 C20 C17 115.3(4) . .
O12 C21 O11 125.8(4) . .
O12 C21 C1E 118.0(4) . .
O11 C21 C1E 116.1(4) . .
C41 O21 Gd2 124.7(3) . .
N4 C22 C23 121.4(4) . .
N4 C22 C27 113.8(3) . .
C23 C22 C27 124.8(4) . .
C41 O22 Sr3 124.1(3) . 1_545
C22 C23 C24 118.9(4) . .
C22 C23 H23 120.5 . .
C24 C23 H23 120.5 . .
C42 O23 Gd2 123.9(3) . .
C25 C24 C23 119.4(4) . .
C25 C24 H24 120.3 . .
C23 C24 H24 120.3 . .
Sr3 O25 H25A 102.0 . .
Sr3 O25 H25B 98.3 . .
H25A O25 H25B 138.3 . .
C26 C25 C24 118.7(4) . .
C26 C25 H25 120.7 . .
C24 C25 H25 120.7 . .
N4 C26 C25 122.4(4) . .
N4 C26 C28 113.6(4) . .
C25 C26 C28 123.9(4) . .
Sr3 O26 H26A 120.0 . .
Sr3 O26 H26B 111.0 . .
H26A O26 H26B 127.2 . .
O14 C27 O13 125.3(4) . .
O14 C27 C22 118.2(4) . .
O13 C27 C22 116.5(3) . .
O14 C27 Sr3 42.7(2) . .
O13 C27 Sr3 102.9(3) . .
C22 C27 Sr3 123.2(3) . .
Sr3 O27 H27A 116.5 . .
Sr3 O27 H27B 94.6 . .
H27A O27 H27B 124.9 . .
O16 C28 O15 126.3(4) . .
O16 C28 C26 117.3(4) . .
O15 C28 C26 116.5(4) . .
Sr3 O28 H28B 128.9 . .
Sr3 O28 H28A 121.8 . .
H28B O28 H28A 107.7 . .
N5 C29 C30 122.0(4) . .
N5 C29 C34 114.5(4) . .
C30 C29 C34 123.6(4) . .
Sr3 O29 H29A 115.5 . .
Sr3 O29 H29B 135.7 . .
H29A O29 H29B 107.7 . .
C29 C30 C31 118.8(4) . .
C29 C30 H30 120.6 . .
C31 C30 H30 120.6 . .
H30A O30 H30B 107.7 . .
H31A O31 H31B 114.1 . .
C32 C31 C30 118.8(4) . .
C32 C31 H31 120.6 . .
C30 C31 H31 120.6 . .
C31 C32 C33 120.2(4) . .
C31 C32 H32 119.9 . .
C33 C32 H32 119.9 . .
H32A O32 H32B 107.7 . .
N5 C33 C32 120.7(4) . .
N5 C33 C35 114.9(4) . .
C32 C33 C35 124.4(4) . .
H33A O33 H33B 107.7 . .
O18 C34 O17 126.4(4) . .
O18 C34 C29 117.6(4) . .
O17 C34 C29 116.0(4) . .
C43 O34 H34 109.5 . .
O20 C35 O19 126.2(4) . .
O20 C35 C33 118.1(4) . .
O19 C35 C33 115.7(4) . .
N6 C36 C37 121.9(5) . .
N6 C36 C41 114.8(4) . .
C37 C36 C41 123.3(5) . .
C36 C37 C38 118.5(5) . .
C36 C37 H37 120.7 . .
C38 C37 H37 120.7 . .
C39 C38 C37 119.4(5) . .
C39 C38 H38 120.3 . .
C37 C38 H38 120.3 . .
C38 C39 C40 119.3(5) . .
C38 C39 H39 120.4 . .
C40 C39 H39 120.4 . .
N6 C40 C39 121.2(5) . .
N6 C40 C42 114.8(4) . .
C39 C40 C42 124.0(5) . .
O22 C41 O21 125.7(5) . .
O22 C41 C36 118.6(4) . .
O21 C41 C36 115.6(4) . .
O22 C41 Sr3 38.2(2) . 1_545
O21 C41 Sr3 104.4(3) . 1_545
C36 C41 Sr3 126.6(3) . 1_545
O24 C42 O23 125.5(5) . .
O24 C42 C40 118.1(5) . .
O23 C42 C40 116.4(4) . .
O34 C43 C44 113.8(6) . .
O34 C43 H43A 108.8 . .
C44 C43 H43A 108.8 . .
O34 C43 H43B 108.8 . .
C44 C43 H43B 108.8 . .
H43A C43 H43B 107.7 . .
C43 C44 H44A 109.5 . .
C43 C44 H44B 109.5 . .
H44A C44 H44B 109.5 . .
C43 C44 H44C 109.5 . .
H44A C44 H44C 109.5 . .
H44B C44 H44C 109.5 . .
C8 N45 C10 109.6(5) . .
C8 N45 H45 125.2 . .
C10 N45 H45 125.2 . .
C10 C46 N47 106.7(5) . .
C10 C46 H46 126.7 . .
N47 C46 H46 126.7 . .
C8 N47 C46 107.6(5) . .
C8 N47 H47 126.2 . .
C46 N47 H47 126.2 . .
C1C N48 C1D 109.8(5) . .
C1C N48 H48A 125.1 . .
C1D N48 H48A 125.1 . .
C1C N49 C50 109.4(4) . .
C1C N49 H49 125.3 . .
C50 N49 H49 125.3 . .
C1D C50 N49 105.8(5) . .
C1D C50 H50 127.1 . .
N49 C50 H50 127.1 . .
C48 N51 C1A 108.2(5) . .
C48 N51 H51 125.9 . .
C1A N51 H51 125.9 . .
C1A C52 N53 106.2(6) . .
C1A C52 H52 126.9 . .
N53 C52 H52 126.9 . .
N51 C48 N53 109.9(6) . .
N51 C48 H48 125.1 . .
N53 C48 H48 125.1 . .
C48 N53 C52 108.0(5) . .
C48 N53 H53 126.0 . .
C52 N53 H53 126.0 . .
N13 C54 N14 107.9(5) . .
N13 C54 H54 126.1 . .
N14 C54 H54 126.1 . .
C56 C55 N14 108.5(5) . .
C56 C55 H55 125.8 . .
N14 C55 H55 125.8 . .
C55 C56 N13 106.2(6) . .
C55 C56 H56 126.9 . .
N13 C56 H56 126.9 . .

loop_
_geom_bond_atom_site_label_1
_geom_bond_atom_site_label_2
_geom_bond_distance
_geom_bond_site_symmetry_2
Gd1 O11 2.400(3) .
Gd1 O5 2.418(3) .
Gd1 O1 2.440(3) .
Gd1 O9 2.444(3) .
Gd1 O3 2.448(3) .
Gd1 O7 2.454(3) .
Gd1 N3 2.520(4) .
Gd1 N2 2.522(3) .
Gd1 N1 2.525(3) .
O1 C6 1.270(5) .
N1 C5 1.333(5) .
N1 C1 1.337(5) .
C1 C2 1.378(6) .
C1 C6 1.509(6) .
C1A N51 1.324(7) .
C1A C52 1.331(9) .
C1A H1A 0.9300 .
C1D C50 1.345(8) .
C1D N48 1.356(7) .
C1D H1D 0.9300 .
C1C N48 1.264(7) .
C1C N49 1.299(7) .
C1C H1C 0.9300 .
Gd2 O23 2.423(3) .
Gd2 O15 2.425(3) .
Gd2 O13 2.429(3) .
Gd2 O21 2.440(3) .
Gd2 O19 2.452(3) .
Gd2 O17 2.465(3) .
Gd2 N6 2.499(4) .
Gd2 N4 2.508(3) .
Gd2 N5 2.521(3) .
O2 C6 1.238(5) .
O2 Sr3 2.596(3) .
N2 C9 1.337(6) .
N2 C14 1.338(5) .
C2 C3 1.390(6) .
C2 H2 0.9300 .
Sr3 O22 2.524(3) 1_565
Sr3 O28 2.566(3) .
Sr3 O29 2.605(4) .
Sr3 O26 2.606(3) .
Sr3 O14 2.610(3) .
Sr3 O25 2.630(3) .
Sr3 O27 2.681(4) .
Sr3 C41 3.380(4) 1_565
Sr3 C27 3.385(4) .
Sr3 H25A 2.9281 .
Sr3 H25B 2.8782 .
Sr3 H27B 2.8765 .
C3 C4 1.366(6) .
C3 H3 0.9300 .
N3 C1E 1.337(5) .
N3 C17 1.338(5) .
O3 C7 1.271(5) .
C4 C5 1.372(6) .
C4 H4 0.9300 .
N4 C26 1.335(5) .
N4 C22 1.343(5) .
O4 C7 1.227(5) .
N5 C29 1.325(5) .
N5 C33 1.340(5) .
C5 C7 1.518(5) .
O5 C15 1.262(5) .
N6 C36 1.330(6) .
N6 C40 1.333(6) .
O6 C15 1.238(6) .
C8 N45 1.328(7) .
C8 N47 1.328(6) .
C8 H8 0.9300 .
O7 C16 1.274(5) .
C9 C11 1.385(6) .
C9 C15 1.499(6) .
C10 C46 1.331(7) .
C10 N45 1.333(7) .
C10 H10 0.9300 .
O8 C16 1.220(5) .
C11 C12 1.382(7) .
C11 H11 0.9300 .
O9 C20 1.268(5) .
C12 C13 1.382(7) .
C12 H12 0.9300 .
O10 C20 1.236(5) .
C13 C14 1.377(6) .
C13 H13 0.9300 .
O11 C21 1.268(5) .
O12 C21 1.240(5) .
C14 C16 1.509(6) .
O13 C27 1.259(5) .
N13 C54 1.309(7) .
N13 C56 1.344(7) .
N13 H13A 0.8600 .
N14 C54 1.322(6) .
N14 C55 1.333(7) .
N14 H14 0.8600 .
O14 C27 1.248(5) .
C17 C18 1.391(7) .
C17 C20 1.502(6) .
O15 C28 1.248(5) .
C18 C19 1.364(8) .
C18 H18 0.9300 .
O16 C28 1.245(5) .
C19 C1B 1.375(7) .
C19 H19 0.9300 .
O17 C34 1.261(5) .
O18 C34 1.243(5) .
C1B C1E 1.372(6) .
C1B H1B 0.9300 .
O19 C35 1.260(5) .
C1E C21 1.511(6) .
O20 C35 1.240(5) .
O21 C41 1.271(5) .
C22 C23 1.380(6) .
C22 C27 1.507(6) .
O22 C41 1.240(5) .
O22 Sr3 2.524(3) 1_545
C23 C24 1.381(6) .
C23 H23 0.9300 .
O23 C42 1.265(6) .
O24 C42 1.244(5) .
C24 C25 1.374(6) .
C24 H24 0.9300 .
O25 H25A 0.8500 .
O25 H25B 0.8500 .
C25 C26 1.370(6) .
C25 H25 0.9300 .
C26 C28 1.521(6) .
O26 H26A 0.8499 .
O26 H26B 0.8500 .
O27 H27A 0.8499 .
O27 H27B 0.8501 .
O28 H28B 0.8500 .
O28 H28A 0.8500 .
C29 C30 1.379(6) .
C29 C34 1.516(6) .
O29 H29A 0.8499 .
O29 H29B 0.8500 .
C30 C31 1.382(6) .
C30 H30 0.9300 .
O30 H30A 0.8500 .
O30 H30B 0.8501 .
O31 H31A 0.8500 .
O31 H31B 0.8500 .
C31 C32 1.356(7) .
C31 H31 0.9300 .
C32 C33 1.380(6) .
C32 H32 0.9300 .
O32 H32A 0.8500 .
O32 H32B 0.8498 .
C33 C35 1.507(6) .
O33 H33A 0.8501 .
O33 H33B 0.8500 .
O34 C43 1.360(7) .
O34 H34 0.8200 .
C36 C37 1.378(7) .
C36 C41 1.512(7) .
C37 C38 1.379(8) .
C37 H37 0.9300 .
C38 C39 1.367(8) .
C38 H38 0.9300 .
C39 C40 1.382(7) .
C39 H39 0.9300 .
C40 C42 1.498(7) .
C41 Sr3 3.380(4) 1_545
C43 C44 1.488(9) .
C43 H43A 0.9700 .
C43 H43B 0.9700 .
C44 H44A 0.9600 .
C44 H44B 0.9600 .
C44 H44C 0.9600 .
N45 H45 0.8600 .
C46 N47 1.390(8) .
C46 H46 0.9300 .
N47 H47 0.8600 .
N48 H48A 0.8600 .
N49 C50 1.346(6) .
N49 H49 0.8600 .
C50 H50 0.9300 .
N51 C48 1.283(7) .
N51 H51 0.8600 .
C52 N53 1.342(9) .
C52 H52 0.9300 .
C48 N53 1.293(7) .
C48 H48 0.9300 .
N53 H53 0.8600 .
C54 H54 0.9300 .
C55 C56 1.330(8) .
C55 H55 0.9300 .
C56 H56 0.9300 .

loop_
_geom_hbond_atom_site_label_D
_geom_hbond_atom_site_label_H
_geom_hbond_atom_site_label_A
_geom_hbond_distance_DH
_geom_hbond_distance_HA
_geom_hbond_distance_DA
_geom_hbond_angle_DHA
_geom_hbond_site_symmetry_A
N13 H13A O16 0.86 1.85 2.709(5) 172.1 .
N14 H14 O18 0.86 1.88 2.728(6) 167.3 1_545
O25 H25A O31 0.85 2.06 2.894(6) 167.5 1_655
O25 H25B O1 0.85 2.07 2.858(5) 153.9 .
O26 H26A O19 0.85 2.04 2.817(5) 150.9 1_565
O26 H26A O21 0.85 2.60 3.219(4) 130.8 1_565
O26 H26B O30 0.85 2.06 2.855(5) 155.2 .
O27 H27A O21 0.85 2.07 2.780(5) 141.1 1_565
O26 H26B O30 0.85 2.06 2.855(5) 155.2 .
O27 H27A O21 0.85 2.07 2.780(5) 141.1 1_565
O28 H28B O17 0.85 1.99 2.803(4) 159.1 .
O29 H29A O13 0.85 2.20 2.916(5) 141.8 .
O28 H28A O34 0.85 2.04 2.766(6) 143.3 1_655
O29 H29B O10 0.85 2.29 3.023(5) 144.6 1_455
O30 H30A O18 0.85 2.09 2.935(5) 170.5 .
O30 H30B O20 0.85 2.33 2.750(5) 110.7 1_565
O31 H31A O30 0.85 2.02 2.830(6) 158.0 .
O31 H31B O24 0.85 1.97 2.730(6) 148.2 .
O32 H32A O33 0.85 2.17 2.863(7) 138.6 .
O32 H32B O9 0.85 1.95 2.769(5) 160.5 1_455
O33 H33A O4 0.85 2.02 2.844(5) 162.2 2_675
O33 H33B O8 0.85 2.04 2.880(5) 167.8 1_445
O34 H34 O31 0.82 2.05 2.826(7) 158.7 .
N45 H45 O6 0.86 1.76 2.611(5) 171.8 1_455
N47 H47 O3 0.86 1.92 2.778(5) 173.5 1_445
N48 H48A O25 0.86 2.22 2.985(6) 148.1 1_455
N48 H48A O14 0.86 2.45 3.016(5) 123.9 1_455
N49 H49 O7 0.86 1.96 2.807(5) 167.2 1_445
N51 H51 O12 0.86 1.84 2.690(5) 168.5 1_545
N53 H53 O32 0.86 2.20 2.839(6) 130.7 .
N53 H53 O10 0.86 2.33 3.014(7) 137.0 1_455
C1C H1C O12 0.93 2.29 3.188(6) 162.8 1_445
C1D H1D O9 0.93 2.58 3.507(6) 174.0 1_455
C2 H2 O10 0.93 2.50 3.336(5) 149.7 1_455
C8 H8 O4 0.93 2.38 3.136(6) 137.9 2_675
C12 H12 O32 0.93 2.41 3.297(7) 160.0 2_775
C23 H23 O24 0.93 2.54 3.335(6) 143.3 1_655
C39 H39 N49 0.93 2.59 3.350(7) 139.5 .
C48 H48 O29 0.93 2.47 3.311(7) 149.9 .
C50 H50 O8 0.93 2.51 3.074(7) 119.3 1_445
C52 H52 O33 0.93 2.58 3.479(8) 162.2 .
C55 H55 O20 0.93 2.27 3.196(6) 171.6 2_656

loop_
_geom_torsion_atom_site_label_1
_geom_torsion_atom_site_label_2
_geom_torsion_atom_site_label_3
_geom_torsion_atom_site_label_4
_geom_torsion
_geom_torsion_site_symmetry_1
_geom_torsion_site_symmetry_4
O11 Gd1 O1 C6 73.6(3) . .
O5 Gd1 O1 C6 -77.8(3) . .
O9 Gd1 O1 C6 -157.5(4) . .
O3 Gd1 O1 C6 4.3(4) . .
O7 Gd1 O1 C6 133.4(3) . .
N3 Gd1 O1 C6 138.0(4) . .
N2 Gd1 O1 C6 -103.1(3) . .
N1 Gd1 O1 C6 -0.4(3) . .
O11 Gd1 N1 C5 84.4(3) . .
O5 Gd1 N1 C5 -96.3(3) . .
O1 Gd1 N1 C5 177.5(4) . .
O9 Gd1 N1 C5 -147.8(3) . .
O3 Gd1 N1 C5 1.7(3) . .
O7 Gd1 N1 C5 31.3(4) . .
N3 Gd1 N1 C5 131.5(3) . .
N2 Gd1 N1 C5 -47.5(3) . .
O11 Gd1 N1 C1 -95.3(3) . .
O5 Gd1 N1 C1 83.9(3) . .
O1 Gd1 N1 C1 -2.2(3) . .
O9 Gd1 N1 C1 32.5(4) . .
O3 Gd1 N1 C1 -178.0(3) . .
O7 Gd1 N1 C1 -148.4(3) . .
N3 Gd1 N1 C1 -48.2(3) . .
N2 Gd1 N1 C1 132.8(3) . .
C5 N1 C1 C2 1.6(7) . .
Gd1 N1 C1 C2 -178.7(3) . .
C5 N1 C1 C6 -175.6(4) . .
Gd1 N1 C1 C6 4.1(5) . .
O11 Gd1 N2 C9 -144.8(3) . .
O5 Gd1 N2 C9 2.8(3) . .
O1 Gd1 N2 C9 30.6(4) . .
O9 Gd1 N2 C9 86.2(3) . .
O3 Gd1 N2 C9 -96.2(3) . .
O7 Gd1 N2 C9 -179.9(3) . .
N3 Gd1 N2 C9 130.2(3) . .
N1 Gd1 N2 C9 -50.9(3) . .
O11 Gd1 N2 C14 30.4(4) . .
O5 Gd1 N2 C14 177.9(3) . .
O1 Gd1 N2 C14 -154.3(3) . .
O9 Gd1 N2 C14 -98.7(3) . .
O3 Gd1 N2 C14 78.9(3) . .
O7 Gd1 N2 C14 -4.8(3) . .
N3 Gd1 N2 C14 -54.6(3) . .
N1 Gd1 N2 C14 124.3(3) . .
N1 C1 C2 C3 -0.4(7) . .
C6 C1 C2 C3 176.6(4) . .
C6 O2 Sr3 O22 28.7(4) . 1_565
C6 O2 Sr3 O28 -146.8(3) . .
C6 O2 Sr3 O29 144.7(4) . .
C6 O2 Sr3 O26 83.4(4) . .
C6 O2 Sr3 O14 -139.0(4) . .
C6 O2 Sr3 O25 -60.5(4) . .
C6 O2 Sr3 O27 -19.0(4) . .
C6 O2 Sr3 C41 34.8(4) . 1_565
C6 O2 Sr3 C27 -148.6(4) . .
C1 C2 C3 C4 -2.2(8) . .
O11 Gd1 N3 C1E 5.4(3) . .
O5 Gd1 N3 C1E -142.2(3) . .
O1 Gd1 N3 C1E -89.0(3) . .
O9 Gd1 N3 C1E -177.5(3) . .
O3 Gd1 N3 C1E 35.1(3) . .
O7 Gd1 N3 C1E 88.4(3) . .
N2 Gd1 N3 C1E 133.1(3) . .
N1 Gd1 N3 C1E -45.9(3) . .
O11 Gd1 N3 C17 179.6(3) . .
O5 Gd1 N3 C17 31.9(3) . .
O1 Gd1 N3 C17 85.2(3) . .
O9 Gd1 N3 C17 -3.4(3) . .
O3 Gd1 N3 C17 -150.7(3) . .
O7 Gd1 N3 C17 -97.4(3) . .
N2 Gd1 N3 C17 -52.8(3) . .
N1 Gd1 N3 C17 128.3(3) . .
O11 Gd1 O3 C7 -79.1(4) . .
O5 Gd1 O3 C7 71.7(4) . .
O1 Gd1 O3 C7 -5.4(4) . .
O9 Gd1 O3 C7 138.9(3) . .
O7 Gd1 O3 C7 -159.7(4) . .
N3 Gd1 O3 C7 -106.5(4) . .
N2 Gd1 O3 C7 134.5(4) . .
N1 Gd1 O3 C7 -0.8(3) . .
C2 C3 C4 C5 3.6(8) . .
O23 Gd2 N4 C26 152.9(3) . .
O15 Gd2 N4 C26 5.1(3) . .
O13 Gd2 N4 C26 -177.8(4) . .
O21 Gd2 N4 C26 -77.8(3) . .
O19 Gd2 N4 C26 -29.0(4) . .
O17 Gd2 N4 C26 99.9(3) . .
N6 Gd2 N4 C26 -125.8(3) . .
N5 Gd2 N4 C26 56.2(3) . .
O23 Gd2 N4 C22 -29.5(4) . .
O15 Gd2 N4 C22 -177.3(4) . .
O13 Gd2 N4 C22 -0.2(3) . .
O21 Gd2 N4 C22 99.8(3) . .
O19 Gd2 N4 C22 148.6(3) . .
O17 Gd2 N4 C22 -82.6(3) . .
N6 Gd2 N4 C22 51.8(3) . .
N5 Gd2 N4 C22 -126.2(3) . .
O23 Gd2 N5 C29 -73.2(3) . .
O15 Gd2 N5 C29 103.1(3) . .
O13 Gd2 N5 C29 -27.3(4) . .
O21 Gd2 N5 C29 160.3(3) . .
O19 Gd2 N5 C29 -174.9(3) . .
O17 Gd2 N5 C29 8.9(3) . .
N6 Gd2 N5 C29 -120.7(3) . .
N4 Gd2 N5 C29 57.3(3) . .
O23 Gd2 N5 C33 103.7(3) . .
O15 Gd2 N5 C33 -80.0(3) . .
O13 Gd2 N5 C33 149.6(3) . .
O21 Gd2 N5 C33 -22.8(4) . .
O19 Gd2 N5 C33 2.0(3) . .
O17 Gd2 N5 C33 -174.2(3) . .
N6 Gd2 N5 C33 56.2(3) . .
N4 Gd2 N5 C33 -125.8(3) . .
C1 N1 C5 C4 -0.1(6) . .
Gd1 N1 C5 C4 -179.9(3) . .
C1 N1 C5 C7 177.4(4) . .
Gd1 N1 C5 C7 -2.3(5) . .
C3 C4 C5 N1 -2.5(7) . .
C3 C4 C5 C7 -179.8(4) . .
O11 Gd1 O5 C15 132.7(3) . .
O1 Gd1 O5 C15 -163.1(4) . .
O9 Gd1 O5 C15 -81.2(4) . .
O3 Gd1 O5 C15 69.0(4) . .
O7 Gd1 O5 C15 -3.9(4) . .
N3 Gd1 O5 C15 -112.8(4) . .
N2 Gd1 O5 C15 -0.9(3) . .
N1 Gd1 O5 C15 131.4(4) . .
Sr3 O2 C6 O1 62.9(6) . .
Sr3 O2 C6 C1 -117.0(4) . .
Gd1 O1 C6 O2 -177.4(3) . .
Gd1 O1 C6 C1 2.5(5) . .
N1 C1 C6 O2 175.7(4) . .
C2 C1 C6 O2 -1.5(7) . .
N1 C1 C6 O1 -4.2(6) . .
C2 C1 C6 O1 178.6(4) . .
O23 Gd2 N6 C36 -175.1(3) . .
O15 Gd2 N6 C36 -24.2(4) . .
O13 Gd2 N6 C36 104.9(3) . .
O21 Gd2 N6 C36 4.8(3) . .
O19 Gd2 N6 C36 -75.3(3) . .
O17 Gd2 N6 C36 157.4(3) . .
N4 Gd2 N6 C36 57.7(3) . .
N5 Gd2 N6 C36 -124.2(3) . .
O23 Gd2 N6 C40 0.9(3) . .
O15 Gd2 N6 C40 151.7(3) . .
O13 Gd2 N6 C40 -79.1(3) . .
O21 Gd2 N6 C40 -179.3(3) . .
O19 Gd2 N6 C40 100.7(3) . .
O17 Gd2 N6 C40 -26.6(4) . .
N4 Gd2 N6 C40 -126.4(3) . .
N5 Gd2 N6 C40 51.8(3) . .
Gd1 O3 C7 O4 176.8(4) . .
Gd1 O3 C7 C5 -0.1(6) . .
N1 C5 C7 O4 -175.5(4) . .
C4 C5 C7 O4 2.0(7) . .
N1 C5 C7 O3 1.6(6) . .
C4 C5 C7 O3 179.1(4) . .
O11 Gd1 O7 C16 -152.5(3) . .
O5 Gd1 O7 C16 5.6(4) . .
O1 Gd1 O7 C16 145.8(3) . .
O9 Gd1 O7 C16 78.6(3) . .
O3 Gd1 O7 C16 -73.7(3) . .
N3 Gd1 O7 C16 141.3(3) . .
N2 Gd1 O7 C16 2.6(3) . .
N1 Gd1 O7 C16 -100.8(3) . .
C14 N2 C9 C11 0.8(7) . .
Gd1 N2 C9 C11 176.0(4) . .
C14 N2 C9 C15 -179.4(4) . .
Gd1 N2 C9 C15 -4.2(5) . .
N2 C9 C11 C12 0.2(8) . .
C15 C9 C11 C12 -179.6(5) . .
O11 Gd1 O9 C20 8.0(4) . .
O5 Gd1 O9 C20 -150.2(3) . .
O1 Gd1 O9 C20 -68.8(3) . .
O3 Gd1 O9 C20 139.4(3) . .
O7 Gd1 O9 C20 80.7(3) . .
N3 Gd1 O9 C20 4.7(3) . .
N2 Gd1 O9 C20 143.7(3) . .
N1 Gd1 O9 C20 -100.0(3) . .
C9 C11 C12 C13 -1.7(8) . .
C11 C12 C13 C14 2.3(8) . .
O5 Gd1 O11 C21 129.8(3) . .
O1 Gd1 O11 C21 67.1(3) . .
O9 Gd1 O11 C21 -7.0(4) . .
O3 Gd1 O11 C21 -163.0(3) . .
O7 Gd1 O11 C21 -84.2(3) . .
N3 Gd1 O11 C21 -3.7(3) . .
N2 Gd1 O11 C21 -115.9(3) . .
N1 Gd1 O11 C21 131.1(3) . .
C9 N2 C14 C13 -0.2(6) . .
Gd1 N2 C14 C13 -175.3(3) . .
C9 N2 C14 C16 -178.5(4) . .
Gd1 N2 C14 C16 6.4(5) . .
C12 C13 C14 N2 -1.4(7) . .
C12 C13 C14 C16 176.8(5) . .
Gd1 O5 C15 O6 178.8(4) . .
Gd1 O5 C15 C9 -0.9(6) . .
N2 C9 C15 O6 -176.3(4) . .
C11 C9 C15 O6 3.5(7) . .
N2 C9 C15 O5 3.4(6) . .
C11 C9 C15 O5 -176.8(5) . .
O23 Gd2 O13 C27 156.9(4) . .
O15 Gd2 O13 C27 1.8(4) . .
O21 Gd2 O13 C27 -73.5(3) . .
O19 Gd2 O13 C27 -136.3(3) . .
O17 Gd2 O13 C27 79.1(3) . .
N6 Gd2 O13 C27 -135.9(4) . .
N4 Gd2 O13 C27 -1.5(3) . .
N5 Gd2 O13 C27 111.9(3) . .
Gd1 O7 C16 O8 179.3(3) . .
Gd1 O7 C16 C14 -0.4(5) . .
N2 C14 C16 O8 176.3(4) . .
C13 C14 C16 O8 -2.0(7) . .
N2 C14 C16 O7 -3.9(6) . .
C13 C14 C16 O7 177.8(4) . .
O22 Sr3 O14 C27 -169.7(3) 1_565 .
O28 Sr3 O14 C27 26.8(3) . .
O2 Sr3 O14 C27 -149.0(3) . .
O29 Sr3 O14 C27 -59.8(3) . .
O26 Sr3 O14 C27 -24.2(4) . .
O25 Sr3 O14 C27 138.7(3) . .
O27 Sr3 O14 C27 83.9(3) . .
C41 Sr3 O14 C27 -170.0(4) 1_565 .
C1E N3 C17 C18 -1.3(6) . .
Gd1 N3 C17 C18 -175.5(3) . .
C1E N3 C17 C20 176.5(3) . .
Gd1 N3 C17 C20 2.4(4) . .
O23 Gd2 O15 C28 -139.2(3) . .
O13 Gd2 O15 C28 -10.6(4) . .
O21 Gd2 O15 C28 72.0(4) . .
O19 Gd2 O15 C28 148.7(4) . .
O17 Gd2 O15 C28 -82.6(4) . .
N6 Gd2 O15 C28 98.5(4) . .
N4 Gd2 O15 C28 -7.3(3) . .
N5 Gd2 O15 C28 -146.0(4) . .
N3 C17 C18 C19 0.7(7) . .
C20 C17 C18 C19 -176.9(5) . .
C17 C18 C19 C1B 1.1(9) . .
O23 Gd2 O17 C34 60.7(3) . .
O15 Gd2 O17 C34 -92.6(3) . .
O13 Gd2 O17 C34 137.8(3) . .
O21 Gd2 O17 C34 -151.6(3) . .
O19 Gd2 O17 C34 -20.1(4) . .
N6 Gd2 O17 C34 86.3(3) . .
N4 Gd2 O17 C34 -156.3(3) . .
N5 Gd2 O17 C34 -15.9(3) . .
C18 C19 C1B C1E -2.2(8) . .
O23 Gd2 O19 C35 -73.7(3) . .
O15 Gd2 O19 C35 76.6(3) . .
O13 Gd2 O19 C35 -136.1(3) . .
O21 Gd2 O19 C35 156.7(4) . .
O17 Gd2 O19 C35 -1.0(4) . .
N6 Gd2 O19 C35 -136.5(4) . .
N4 Gd2 O19 C35 107.8(3) . .
N5 Gd2 O19 C35 -5.2(3) . .
C17 N3 C1E C1B 0.1(6) . .
Gd1 N3 C1E C1B 174.4(3) . .
C17 N3 C1E C21 179.1(3) . .
Gd1 N3 C1E C21 -6.6(4) . .
C19 C1B C1E N3 1.7(7) . .
C19 C1B C1E C21 -177.3(5) . .
Gd1 O9 C20 O10 173.0(3) . .
Gd1 O9 C20 C17 -5.2(5) . .
N3 C17 C20 O10 -176.8(4) . .
C18 C17 C20 O10 1.0(6) . .
N3 C17 C20 O9 1.6(5) . .
C18 C17 C20 O9 179.4(4) . .
Gd1 O11 C21 O12 179.6(3) . .
Gd1 O11 C21 C1E 1.9(5) . .
N3 C1E C21 O12 -174.6(4) . .
C1B C1E C21 O12 4.5(6) . .
N3 C1E C21 O11 3.3(5) . .
C1B C1E C21 O11 -177.7(4) . .
O23 Gd2 O21 C41 -3.5(4) . .
O15 Gd2 O21 C41 156.4(3) . .
O13 Gd2 O21 C41 -75.3(3) . .
O19 Gd2 O21 C41 76.2(3) . .
O17 Gd2 O21 C41 -142.2(3) . .
N6 Gd2 O21 C41 -3.7(3) . .
N4 Gd2 O21 C41 -137.5(3) . .
N5 Gd2 O21 C41 99.2(3) . .
C26 N4 C22 C23 -1.3(7) . .
Gd2 N4 C22 C23 -178.9(3) . .
C26 N4 C22 C27 179.1(4) . .
Gd2 N4 C22 C27 1.5(5) . .
N4 C22 C23 C24 1.8(7) . .
C27 C22 C23 C24 -178.7(5) . .
O15 Gd2 O23 C42 -146.4(3) . .
O13 Gd2 O23 C42 73.5(3) . .
O21 Gd2 O23 C42 -6.6(4) . .
O19 Gd2 O23 C42 -78.1(3) . .
O17 Gd2 O23 C42 153.9(3) . .
N6 Gd2 O23 C42 -6.4(3) . .
N4 Gd2 O23 C42 100.6(3) . .
N5 Gd2 O23 C42 -139.4(4) . .
C22 C23 C24 C25 0.2(8) . .
C23 C24 C25 C26 -2.4(8) . .
C22 N4 C26 C25 -1.1(7) . .
Gd2 N4 C26 C25 176.5(4) . .
C22 N4 C26 C28 178.9(4) . .
Gd2 N4 C26 C28 -3.4(5) . .
C24 C25 C26 N4 2.9(8) . .
C24 C25 C26 C28 -177.1(5) . .
Sr3 O14 C27 O13 68.6(5) . .
Sr3 O14 C27 C22 -109.6(4) . .
Gd2 O13 C27 O14 -175.4(3) . .
Gd2 O13 C27 C22 2.8(5) . .
Gd2 O13 C27 Sr3 -134.99(19) . .
N4 C22 C27 O14 175.6(4) . .
C23 C22 C27 O14 -3.9(7) . .
N4 C22 C27 O13 -2.7(6) . .
C23 C22 C27 O13 177.8(4) . .
N4 C22 C27 Sr3 125.8(3) . .
C23 C22 C27 Sr3 -53.7(6) . .
O22 Sr3 C27 O14 20.8(6) 1_565 .
O28 Sr3 C27 O14 -149.2(4) . .
O2 Sr3 C27 O14 29.7(3) . .
O29 Sr3 C27 O14 114.4(3) . .
O26 Sr3 C27 O14 161.4(3) . .
O25 Sr3 C27 O14 -39.4(3) . .
O27 Sr3 C27 O14 -107.4(3) . .
C41 Sr3 C27 O14 119.9(17) 1_565 .
O22 Sr3 C27 O13 -108.0(4) 1_565 .
O28 Sr3 C27 O13 82.0(3) . .
O2 Sr3 C27 O13 -99.1(3) . .
O29 Sr3 C27 O13 -14.5(3) . .
O26 Sr3 C27 O13 32.6(3) . .
O14 Sr3 C27 O13 -128.8(5) . .
O25 Sr3 C27 O13 -168.3(3) . .
O27 Sr3 C27 O13 123.7(3) . .
C41 Sr3 C27 O13 -8.9(19) 1_565 .
O22 Sr3 C27 C22 117.9(4) 1_565 .
O28 Sr3 C27 C22 -52.1(3) . .
O2 Sr3 C27 C22 126.8(3) . .
O29 Sr3 C27 C22 -148.5(3) . .
O26 Sr3 C27 C22 -101.5(3) . .
O14 Sr3 C27 C22 97.1(5) . .
O25 Sr3 C27 C22 57.7(3) . .
O27 Sr3 C27 C22 -10.3(3) . .
C41 Sr3 C27 C22 -143.0(17) 1_565 .
Gd2 O15 C28 O16 -171.7(4) . .
Gd2 O15 C28 C26 8.3(6) . .
N4 C26 C28 O16 177.2(4) . .
C25 C26 C28 O16 -2.8(7) . .
N4 C26 C28 O15 -2.7(6) . .
C25 C26 C28 O15 177.3(5) . .
C33 N5 C29 C30 1.0(6) . .
Gd2 N5 C29 C30 178.0(3) . .
C33 N5 C29 C34 179.9(4) . .
Gd2 N5 C29 C34 -3.2(5) . .
N5 C29 C30 C31 0.3(7) . .
C34 C29 C30 C31 -178.4(4) . .
C29 C30 C31 C32 -0.8(7) . .
C30 C31 C32 C33 -0.1(7) . .
C29 N5 C33 C32 -1.9(6) . .
Gd2 N5 C33 C32 -178.8(3) . .
C29 N5 C33 C35 177.3(4) . .
Gd2 N5 C33 C35 0.3(5) . .
C31 C32 C33 N5 1.5(7) . .
C31 C32 C33 C35 -177.6(4) . .
Gd2 O17 C34 O18 -159.6(4) . .
Gd2 O17 C34 C29 20.4(5) . .
N5 C29 C34 O18 169.3(4) . .
C30 C29 C34 O18 -11.8(7) . .
N5 C29 C34 O17 -10.6(6) . .
C30 C29 C34 O17 168.2(4) . .
Gd2 O19 C35 O20 -174.3(3) . .
Gd2 O19 C35 C33 7.3(5) . .
N5 C33 C35 O20 176.8(4) . .
C32 C33 C35 O20 -4.0(7) . .
N5 C33 C35 O19 -4.7(6) . .
C32 C33 C35 O19 174.5(4) . .
C40 N6 C36 C37 -1.5(6) . .
Gd2 N6 C36 C37 174.4(4) . .
C40 N6 C36 C41 178.6(3) . .
Gd2 N6 C36 C41 -5.5(5) . .
N6 C36 C37 C38 0.9(8) . .
C41 C36 C37 C38 -179.3(5) . .
C36 C37 C38 C39 0.7(9) . .
C37 C38 C39 C40 -1.4(9) . .
C36 N6 C40 C39 0.7(7) . .
Gd2 N6 C40 C39 -175.3(4) . .
C36 N6 C40 C42 179.3(4) . .
Gd2 N6 C40 C42 3.4(5) . .
C38 C39 C40 N6 0.8(8) . .
C38 C39 C40 C42 -177.7(5) . .
Sr3 O22 C41 O21 65.1(6) 1_545 .
Sr3 O22 C41 C36 -113.9(4) 1_545 .
Gd2 O21 C41 O22 -176.7(3) . .
Gd2 O21 C41 C36 2.4(5) . .
Gd2 O21 C41 Sr3 -141.33(17) . 1_545
N6 C36 C41 O22 -178.7(4) . .
C37 C36 C41 O22 1.4(7) . .
N6 C36 C41 O21 2.2(5) . .
C37 C36 C41 O21 -177.7(4) . .
N6 C36 C41 Sr3 136.6(3) . 1_545
C37 C36 C41 Sr3 -43.3(6) . 1_545
Gd2 O23 C42 O24 -170.1(3) . .
Gd2 O23 C42 C40 10.4(5) . .
N6 C40 C42 O24 171.8(4) . .
C39 C40 C42 O24 -9.6(7) . .
N6 C40 C42 O23 -8.7(6) . .
C39 C40 C42 O23 169.9(5) . .
N47 C8 N45 C10 3.7(7) . .
C46 C10 N45 C8 -5.9(7) . .
N45 C10 C46 N47 5.6(7) . .
N45 C8 N47 C46 -0.1(7) . .
C10 C46 N47 C8 -3.4(7) . .
N49 C1C N48 C1D 1.3(7) . .
C50 C1D N48 C1C -1.8(7) . .
N48 C1C N49 C50 -0.2(6) . .
N48 C1D C50 N49 1.6(6) . .
C1C N49 C50 C1D -0.9(6) . .
C52 C1A N51 C48 0.3(7) . .
N51 C1A C52 N53 -1.0(7) . .
C1A N51 C48 N53 0.7(7) . .
N51 C48 N53 C52 -1.3(7) . .
C1A C52 N53 C48 1.4(8) . .
C56 N13 C54 N14 -1.4(7) . .
C55 N14 C54 N13 1.8(7) . .
C54 N14 C55 C56 -1.6(8) . .
N14 C55 C56 N13 0.7(8) . .
C54 N13 C56 C55 0.4(8) . .
